data_7131293
loop_
_publ_author_name
'Baranov, Andrey Yu'
'Rakhmanova, Mariana I.'
'Hei, Xiuze'
'Samsonenko, Denis G.'
'Stass, Dmitri V.'
'Bagryanskaya, Irina Yu'
'Ryzhikov, Maxim R.'
'Fedin, Vladimir P.'
'Li, Jing'
'Artem'ev, Alexander V.'

_publ_section_title
;
 A new subclass of copper(I) hybrid emitters showing TADF with near-unity
 quantum yields and a strong solvatochromic effect.
;
_journal_issue 20
_journal_name_full 'Chemical communications (Cambridge, England)'
_journal_page_first 2923
_journal_page_last 2926
_journal_paper_doi 10.1039/d3cc00119a
_journal_volume 59
_journal_year 2023
_chemical_formula_sum 'C74 H70 Cl16 Cu4 I4 N6 P4'
_chemical_formula_weight 2496.20
_space_group_crystal_system triclinic
_space_group_IT_number 2
_space_group_name_Hall '-P 1'
_space_group_name_H-M_alt 'P -1'
_atom_sites_solution_hydrogens geom
_atom_sites_solution_primary dual
_atom_sites_solution_secondary difmap
_audit_creation_method SHELXL-2018/3
_audit_update_record
;
2020-11-23 deposited with the CCDC.	2023-02-01 downloaded from the CCDC.
;
_cell_angle_alpha 97.7266(15)
_cell_angle_beta 95.1796(15)
_cell_angle_gamma 93.0511(13)
_cell_formula_units_Z 1
_cell_length_a 12.32556(19)
_cell_length_b 12.5965(2)
_cell_length_c 14.6574(3)
_cell_measurement_reflns_used 8449
_cell_measurement_temperature 130(2)
_cell_measurement_theta_max 28.85
_cell_measurement_theta_min 3.56
_cell_volume 2240.89(7)
_computing_cell_refinement 'CrysAlisPro 1.171.38.46 (Rigaku OD, 2015)'
_computing_data_collection 'CrysAlisPro 1.171.38.46 (Rigaku OD, 2015)'
_computing_data_reduction 'CrysAlisPro 1.171.38.46 (Rigaku OD, 2015)'
_computing_molecular_graphics 'ShelXle (H\"ubschle, 2011)'
_computing_publication_material 'CIFTAB (Sheldrick, 2015)'
_computing_structure_refinement 'SHELXL-2018 (Sheldrick, 2015)'
_computing_structure_solution 'SHELXT-2018 (Sheldrick, 2015)'
_diffrn_ambient_temperature 130(2)
_diffrn_detector 'CCD plate'
_diffrn_detector_area_resol_mean 10.6168
_diffrn_detector_type AtlasS2
_diffrn_measured_fraction_theta_full 0.998
_diffrn_measured_fraction_theta_max 0.827
_diffrn_measurement_device 'four-circle diffractometer'
_diffrn_measurement_device_type 'New Xcalibur, AtlasS2'
_diffrn_measurement_method '\w scans'
_diffrn_radiation_monochromator graphite
_diffrn_radiation_probe x-ray
_diffrn_radiation_source 'fine-focus sealed tube'
_diffrn_radiation_type MoK\a
_diffrn_radiation_wavelength 0.71073
_diffrn_reflns_av_R_equivalents 0.0245
_diffrn_reflns_av_unetI/netI 0.0462
_diffrn_reflns_Laue_measured_fraction_full 0.998
_diffrn_reflns_Laue_measured_fraction_max 0.827
_diffrn_reflns_limit_h_max 15
_diffrn_reflns_limit_h_min -15
_diffrn_reflns_limit_k_max 15
_diffrn_reflns_limit_k_min -15
_diffrn_reflns_limit_l_max 16
_diffrn_reflns_limit_l_min -17
_diffrn_reflns_number 18310
_diffrn_reflns_point_group_measured_fraction_full 0.998
_diffrn_reflns_point_group_measured_fraction_max 0.827
_diffrn_reflns_theta_full 25.500
_diffrn_reflns_theta_max 28.923
_diffrn_reflns_theta_min 3.271
_diffrn_source 'sealed X-ray tube'
_exptl_absorpt_coefficient_mu 2.907
_exptl_absorpt_correction_T_max 1.00000
_exptl_absorpt_correction_T_min 0.90385
_exptl_absorpt_correction_type multi-scan
_exptl_absorpt_process_details
;
CrysAlisPro 1.171.38.46 (Rigaku Oxford Diffraction, 2015)
Empirical absorption correction using spherical harmonics,
implemented in SCALE3 ABSPACK scaling algorithm.
;
_exptl_crystal_colour yellow
_exptl_crystal_density_diffrn 1.850
_exptl_crystal_description plate
_exptl_crystal_F_000 1216
_exptl_crystal_recrystallization_method 'Re-crystallisation from solvent: dichloromethane'
_exptl_crystal_size_max 0.22
_exptl_crystal_size_mid 0.14
_exptl_crystal_size_min 0.02
_refine_diff_density_max 0.883
_refine_diff_density_min -0.466
_refine_diff_density_rms 0.102
_refine_ls_extinction_method none
_refine_ls_goodness_of_fit_ref 0.993
_refine_ls_hydrogen_treatment constr
_refine_ls_matrix_type full
_refine_ls_number_parameters 487
_refine_ls_number_reflns 9781
_refine_ls_number_restraints 0
_refine_ls_restrained_S_all 0.993
_refine_ls_R_factor_all 0.0437
_refine_ls_R_factor_gt 0.0303
_refine_ls_shift/su_max 0.002
_refine_ls_shift/su_mean 0.000
_refine_ls_structure_factor_coef Fsqd
_refine_ls_weighting_details 'w=1/[\s^2^(Fo^2^)+(0.0240P)^2^] where P=(Fo^2^+2Fc^2^)/3'
_refine_ls_weighting_scheme calc
_refine_ls_wR_factor_gt 0.0568
_refine_ls_wR_factor_ref 0.0600
_reflns_Friedel_coverage 0.000
_reflns_number_gt 8032
_reflns_number_total 9781
_reflns_threshold_expression 'I > 2\s(I)'
_cod_data_source_file d3cc00119a2.cif
_cod_data_source_block anb15
_cod_depositor_comments 'Adding full bibliography for 7131292--7131295.cif.'
_cod_original_cell_volume 2240.90(7)
_cod_database_code 7131293
_shelx_shelxl_version_number 2018/3
_shelx_space_group_comment
;
The symmetry employed for this shelxl refinement is uniquely defined
by the following loop, which should always be used as a source of
symmetry information in preference to the above space-group names.
They are only intended as comments.
;
_shelx_estimated_absorpt_t_min 0.567
_shelx_estimated_absorpt_t_max 0.944

loop_
_space_group_symop_operation_xyz
'x, y, z'
'-x, -y, -z'

loop_
_atom_site_label
_atom_site_type_symbol
_atom_site_fract_x
_atom_site_fract_y
_atom_site_fract_z
_atom_site_U_iso_or_equiv
_atom_site_adp_type
_atom_site_occupancy
_atom_site_site_symmetry_order
_atom_site_calc_flag
_atom_site_refinement_flags_posn
_atom_site_refinement_flags_adp
_atom_site_refinement_flags_occupancy
_atom_site_disorder_assembly
_atom_site_disorder_group
Cu1 Cu 0.06981(3) 0.10788(3) 0.50314(3) 0.01866(9) Uani 1 1 d . . . . .
Cu2 Cu 0.28130(3) 0.24711(3) 0.22369(3) 0.01803(9) Uani 1 1 d . . . . .
I1 I 0.10520(2) 0.25662(2) 0.64902(2) 0.02069(6) Uani 1 1 d . . . . .
I2 I -0.14444(2) 0.07862(2) 0.45701(2) 0.01772(5) Uani 1 1 d . . . . .
P1 P 0.15356(6) 0.16098(5) 0.38620(5) 0.01369(16) Uani 1 1 d . . . . .
N1 N 0.3629(2) 0.21071(17) 0.34273(17) 0.0180(5) Uani 1 1 d . . . . .
N2 N 0.1875(2) 0.10536(17) 0.20170(17) 0.0178(5) Uani 1 1 d . . . . .
N3 N 0.16084(19) 0.33048(17) 0.28460(17) 0.0161(5) Uani 1 1 d . . . . .
C111 C 0.3036(2) 0.1734(2) 0.4060(2) 0.0155(6) Uani 1 1 d . . . . .
C112 C 0.3516(3) 0.1406(2) 0.4860(2) 0.0205(7) Uani 1 1 d . . . . .
H112 H 0.307555 0.115717 0.529671 0.025 Uiso 1 1 calc R U . . .
C113 C 0.4640(3) 0.1445(2) 0.5014(2) 0.0275(8) Uani 1 1 d . . . . .
H113 H 0.498329 0.121815 0.555467 0.033 Uiso 1 1 calc R U . . .
C114 C 0.5256(3) 0.1820(2) 0.4370(2) 0.0291(8) Uani 1 1 d . . . . .
H114 H 0.603114 0.184850 0.445557 0.035 Uiso 1 1 calc R U . . .
C115 C 0.4725(3) 0.2153(2) 0.3599(2) 0.0251(7) Uani 1 1 d . . . . .
H115 H 0.515453 0.242816 0.316636 0.030 Uiso 1 1 calc R U . . .
C121 C 0.1322(2) 0.0783(2) 0.2715(2) 0.0141(6) Uani 1 1 d . . . . .
C122 C 0.0577(2) -0.0109(2) 0.2599(2) 0.0192(7) Uani 1 1 d . . . . .
H122 H 0.018860 -0.027591 0.309885 0.023 Uiso 1 1 calc R U . . .
C123 C 0.0411(3) -0.0745(2) 0.1752(2) 0.0239(7) Uani 1 1 d . . . . .
H123 H -0.009260 -0.135638 0.166065 0.029 Uiso 1 1 calc R U . . .
C124 C 0.0981(3) -0.0490(2) 0.1038(2) 0.0270(8) Uani 1 1 d . . . . .
H124 H 0.088358 -0.092268 0.044996 0.032 Uiso 1 1 calc R U . . .
C125 C 0.1702(3) 0.0415(2) 0.1196(2) 0.0242(7) Uani 1 1 d . . . . .
H125 H 0.209284 0.059233 0.070140 0.029 Uiso 1 1 calc R U . . .
C131 C 0.1160(2) 0.29207(19) 0.3551(2) 0.0141(6) Uani 1 1 d . . . . .
C132 C 0.0387(3) 0.3466(2) 0.4031(2) 0.0194(7) Uani 1 1 d . . . . .
H132 H 0.008843 0.318257 0.452952 0.023 Uiso 1 1 calc R U . . .
C133 C 0.0059(3) 0.4426(2) 0.3773(2) 0.0221(7) Uani 1 1 d . . . . .
H133 H -0.046929 0.480993 0.409127 0.026 Uiso 1 1 calc R U . . .
C134 C 0.0509(3) 0.4816(2) 0.3051(2) 0.0205(7) Uani 1 1 d . . . . .
H134 H 0.030209 0.547536 0.286424 0.025 Uiso 1 1 calc R U . . .
C135 C 0.1268(3) 0.4232(2) 0.2603(2) 0.0194(7) Uani 1 1 d . . . . .
H135 H 0.156434 0.449977 0.209560 0.023 Uiso 1 1 calc R U . . .
P2 P 0.36462(6) 0.33368(5) 0.12903(5) 0.01642(17) Uani 1 1 d . . . . .
C211 C 0.4537(2) 0.4472(2) 0.1898(2) 0.0180(6) Uani 1 1 d . . . . .
C212 C 0.5565(3) 0.4755(2) 0.1653(2) 0.0219(7) Uani 1 1 d . . . . .
H212 H 0.583495 0.435245 0.113595 0.026 Uiso 1 1 calc R U . . .
C213 C 0.6205(3) 0.5618(2) 0.2152(2) 0.0257(7) Uani 1 1 d . . . . .
H213 H 0.691277 0.579105 0.198277 0.031 Uiso 1 1 calc R U . . .
C214 C 0.5817(3) 0.6224(2) 0.2892(2) 0.0266(8) Uani 1 1 d . . . . .
H214 H 0.624644 0.682451 0.322577 0.032 Uiso 1 1 calc R U . . .
C215 C 0.4795(3) 0.5948(2) 0.3144(2) 0.0280(8) Uani 1 1 d . . . . .
H215 H 0.452581 0.635846 0.365751 0.034 Uiso 1 1 calc R U . . .
C216 C 0.4161(3) 0.5077(2) 0.2656(2) 0.0236(7) Uani 1 1 d . . . . .
H216 H 0.346352 0.489366 0.284032 0.028 Uiso 1 1 calc R U . . .
C221 C 0.4526(2) 0.2627(2) 0.0520(2) 0.0169(6) Uani 1 1 d . . . . .
C222 C 0.4747(3) 0.2955(2) -0.0317(2) 0.0225(7) Uani 1 1 d . . . . .
H222 H 0.440541 0.355443 -0.051508 0.027 Uiso 1 1 calc R U . . .
C223 C 0.5460(3) 0.2418(2) -0.0865(2) 0.0275(8) Uani 1 1 d . . . . .
H223 H 0.560265 0.264533 -0.143710 0.033 Uiso 1 1 calc R U . . .
C224 C 0.5963(3) 0.1551(2) -0.0575(2) 0.0299(8) Uani 1 1 d . . . . .
H224 H 0.646616 0.119157 -0.094206 0.036 Uiso 1 1 calc R U . . .
C225 C 0.5737(3) 0.1206(3) 0.0241(3) 0.0359(9) Uani 1 1 d . . . . .
H225 H 0.607462 0.060090 0.043305 0.043 Uiso 1 1 calc R U . . .
C226 C 0.5018(3) 0.1738(2) 0.0787(2) 0.0269(8) Uani 1 1 d . . . . .
H226 H 0.486056 0.149085 0.134834 0.032 Uiso 1 1 calc R U . . .
C231 C 0.2716(2) 0.3965(2) 0.0511(2) 0.0177(6) Uani 1 1 d . . . . .
C232 C 0.2857(3) 0.5025(2) 0.0366(2) 0.0234(7) Uani 1 1 d . . . . .
H232 H 0.347484 0.545638 0.066986 0.028 Uiso 1 1 calc R U . . .
C233 C 0.2113(3) 0.5465(2) -0.0214(2) 0.0287(8) Uani 1 1 d . . . . .
H233 H 0.222170 0.619467 -0.030363 0.034 Uiso 1 1 calc R U . . .
C234 C 0.1221(3) 0.4853(3) -0.0659(2) 0.0367(9) Uani 1 1 d . . . . .
H234 H 0.071418 0.515594 -0.106110 0.044 Uiso 1 1 calc R U . . .
C235 C 0.1060(3) 0.3790(3) -0.0522(3) 0.0447(10) Uani 1 1 d . . . . .
H235 H 0.044713 0.336076 -0.083765 0.054 Uiso 1 1 calc R U . . .
C236 C 0.1785(3) 0.3359(2) 0.0070(3) 0.0336(9) Uani 1 1 d . . . . .
H236 H 0.165335 0.263964 0.018049 0.040 Uiso 1 1 calc R U . . .
C1 C -0.2171(3) 0.2289(2) 0.6938(2) 0.0318(8) Uani 1 1 d . . . . .
H1A H -0.241953 0.275284 0.647738 0.038 Uiso 1 1 calc R U . . .
H1B H -0.149262 0.197490 0.674910 0.038 Uiso 1 1 calc R U . . .
Cl11 Cl -0.18953(7) 0.30728(6) 0.80364(6) 0.0335(2) Uani 1 1 d . . . . .
Cl12 Cl -0.31805(7) 0.12505(7) 0.69553(6) 0.0357(2) Uani 1 1 d . . . . .
C2 C 0.3024(4) 0.5263(3) 0.5636(3) 0.0470(11) Uani 1 1 d . . . . .
H2A H 0.364383 0.559078 0.607823 0.056 Uiso 1 1 calc R U . . .
H2B H 0.252021 0.486806 0.598107 0.056 Uiso 1 1 calc R U . . .
Cl21 Cl 0.35103(8) 0.43650(7) 0.47857(6) 0.0417(2) Uani 1 1 d . . . . .
Cl22 Cl 0.23303(8) 0.62912(7) 0.51656(7) 0.0423(2) Uani 1 1 d . . . . .
C3 C 0.6870(3) -0.1044(3) 0.2286(3) 0.0402(9) Uani 1 1 d . . . . .
H3A H 0.743317 -0.102304 0.281522 0.048 Uiso 1 1 calc R U . . .
H3B H 0.649799 -0.177201 0.216951 0.048 Uiso 1 1 calc R U . . .
Cl31 Cl 0.59113(8) -0.00992(7) 0.25753(7) 0.0421(2) Uani 1 1 d . . . . .
Cl32 Cl 0.75050(9) -0.07991(8) 0.13051(7) 0.0470(3) Uani 1 1 d . . . . .
C4 C 0.8250(3) 0.2054(3) 0.2224(3) 0.0436(10) Uani 1 1 d . . . . .
H4A H 0.779236 0.137683 0.203545 0.052 Uiso 1 1 calc R U . . .
H4B H 0.862740 0.202337 0.284475 0.052 Uiso 1 1 calc R U . . .
Cl41 Cl 0.74126(9) 0.31252(8) 0.22919(7) 0.0498(3) Uani 1 1 d . . . . .
Cl42 Cl 0.92232(8) 0.21566(7) 0.14396(7) 0.0437(2) Uani 1 1 d . . . . .

loop_
_atom_site_aniso_label
_atom_site_aniso_U_11
_atom_site_aniso_U_22
_atom_site_aniso_U_33
_atom_site_aniso_U_23
_atom_site_aniso_U_13
_atom_site_aniso_U_12
Cu1 0.0188(2) 0.02038(18) 0.0187(2) 0.00660(14) 0.00547(17) 0.00246(15)
Cu2 0.0177(2) 0.01798(18) 0.0205(2) 0.00633(14) 0.00725(17) 0.00164(14)
I1 0.02130(12) 0.01880(10) 0.02146(12) 0.00068(7) 0.00160(9) 0.00296(8)
I2 0.01590(11) 0.01607(10) 0.02248(12) 0.00587(7) 0.00297(9) 0.00289(7)
P1 0.0127(4) 0.0138(3) 0.0156(4) 0.0044(3) 0.0031(3) 0.0018(3)
N1 0.0162(14) 0.0185(12) 0.0202(15) 0.0037(10) 0.0042(12) 0.0014(10)
N2 0.0184(14) 0.0184(12) 0.0180(15) 0.0041(10) 0.0055(12) 0.0034(10)
N3 0.0142(14) 0.0165(12) 0.0183(14) 0.0035(9) 0.0025(11) 0.0021(10)
C111 0.0167(16) 0.0115(13) 0.0183(17) 0.0003(11) 0.0032(13) 0.0020(11)
C112 0.0197(18) 0.0194(15) 0.0220(18) 0.0041(12) -0.0004(14) 0.0001(12)
C113 0.0236(19) 0.0289(17) 0.028(2) 0.0058(14) -0.0079(16) 0.0026(14)
C114 0.0115(17) 0.0364(18) 0.037(2) -0.0009(15) -0.0008(16) 0.0029(14)
C115 0.0150(17) 0.0276(17) 0.033(2) 0.0029(14) 0.0066(16) 0.0008(13)
C121 0.0128(15) 0.0128(13) 0.0170(16) 0.0028(11) 0.0004(13) 0.0039(11)
C122 0.0153(17) 0.0205(15) 0.0233(18) 0.0052(12) 0.0053(14) 0.0049(12)
C123 0.0216(18) 0.0176(15) 0.030(2) -0.0016(13) -0.0002(15) 0.0002(12)
C124 0.036(2) 0.0211(16) 0.0215(19) -0.0056(12) 0.0015(16) 0.0027(14)
C125 0.031(2) 0.0232(16) 0.0199(18) 0.0014(12) 0.0066(15) 0.0066(14)
C131 0.0139(16) 0.0137(14) 0.0145(16) 0.0026(11) 0.0002(13) -0.0004(11)
C132 0.0223(18) 0.0187(15) 0.0185(17) 0.0053(11) 0.0047(14) 0.0015(12)
C133 0.0221(18) 0.0199(15) 0.0247(19) 0.0003(12) 0.0055(15) 0.0068(13)
C134 0.0234(18) 0.0139(14) 0.0250(19) 0.0054(12) 0.0025(15) 0.0025(12)
C135 0.0204(17) 0.0173(15) 0.0224(18) 0.0075(12) 0.0046(14) 0.0011(12)
P2 0.0154(4) 0.0175(4) 0.0176(4) 0.0054(3) 0.0043(3) 0.0008(3)
C211 0.0183(17) 0.0200(15) 0.0173(17) 0.0086(11) 0.0012(14) 0.0027(12)
C212 0.0216(18) 0.0244(16) 0.0215(18) 0.0083(12) 0.0045(15) 0.0022(13)
C213 0.0233(19) 0.0283(17) 0.026(2) 0.0102(13) -0.0007(15) -0.0054(14)
C214 0.031(2) 0.0231(16) 0.0238(19) 0.0056(13) -0.0065(16) -0.0048(14)
C215 0.029(2) 0.0284(17) 0.025(2) -0.0019(13) 0.0015(16) 0.0045(14)
C216 0.0199(18) 0.0270(17) 0.0236(19) 0.0031(13) 0.0022(15) -0.0001(13)
C221 0.0147(16) 0.0177(14) 0.0185(17) 0.0036(11) 0.0025(13) -0.0002(11)
C222 0.0248(19) 0.0191(15) 0.0252(19) 0.0058(12) 0.0080(15) 0.0007(13)
C223 0.029(2) 0.0298(17) 0.026(2) 0.0036(13) 0.0120(16) 0.0001(14)
C224 0.026(2) 0.0355(18) 0.028(2) -0.0008(14) 0.0085(17) 0.0095(15)
C225 0.040(2) 0.0343(19) 0.035(2) 0.0057(15) 0.0026(19) 0.0210(16)
C226 0.033(2) 0.0267(17) 0.0229(19) 0.0077(13) 0.0033(16) 0.0084(14)
C231 0.0163(17) 0.0232(15) 0.0144(17) 0.0023(11) 0.0049(13) 0.0046(12)
C232 0.0226(19) 0.0282(17) 0.0217(19) 0.0068(13) 0.0085(15) 0.0038(13)
C233 0.031(2) 0.0296(18) 0.029(2) 0.0112(14) 0.0085(17) 0.0099(15)
C234 0.039(2) 0.045(2) 0.027(2) 0.0056(15) -0.0035(18) 0.0239(18)
C235 0.032(2) 0.041(2) 0.053(3) -0.0062(18) -0.022(2) 0.0078(17)
C236 0.032(2) 0.0230(17) 0.042(2) -0.0022(14) -0.0089(18) 0.0045(15)
C1 0.034(2) 0.0364(19) 0.028(2) 0.0118(15) 0.0086(17) 0.0031(15)
Cl11 0.0378(5) 0.0275(4) 0.0365(5) 0.0044(3) 0.0102(4) 0.0017(4)
Cl12 0.0264(5) 0.0443(5) 0.0348(5) 0.0034(4) -0.0015(4) 0.0004(4)
C2 0.069(3) 0.038(2) 0.037(2) 0.0083(16) 0.003(2) 0.022(2)
Cl21 0.0515(7) 0.0394(5) 0.0320(5) -0.0028(4) 0.0030(5) 0.0037(4)
Cl22 0.0401(6) 0.0394(5) 0.0518(6) 0.0227(4) 0.0018(5) 0.0068(4)
C3 0.039(2) 0.037(2) 0.045(3) 0.0129(16) -0.003(2) 0.0098(17)
Cl31 0.0338(6) 0.0487(5) 0.0437(6) 0.0042(4) 0.0033(5) 0.0070(4)
Cl32 0.0456(6) 0.0539(6) 0.0440(6) 0.0078(4) 0.0075(5) 0.0193(5)
C4 0.047(3) 0.038(2) 0.048(3) 0.0155(17) 0.003(2) 0.0034(18)
Cl41 0.0475(7) 0.0601(6) 0.0433(6) 0.0036(5) 0.0096(5) 0.0182(5)
Cl42 0.0387(6) 0.0496(5) 0.0422(6) 0.0015(4) 0.0028(5) 0.0117(4)

loop_
_atom_type_symbol
_atom_type_description
_atom_type_scat_dispersion_real
_atom_type_scat_dispersion_imag
_atom_type_scat_source
C C 0.0033 0.0016 'International Tables Vol C Tables 4.2.6.8 and 6.1.1.4'
H H 0.0000 0.0000 'International Tables Vol C Tables 4.2.6.8 and 6.1.1.4'
N N 0.0061 0.0033 'International Tables Vol C Tables 4.2.6.8 and 6.1.1.4'
P P 0.1023 0.0942 'International Tables Vol C Tables 4.2.6.8 and 6.1.1.4'
Cl Cl 0.1484 0.1585 'International Tables Vol C Tables 4.2.6.8 and 6.1.1.4'
Cu Cu 0.3201 1.2651 'International Tables Vol C Tables 4.2.6.8 and 6.1.1.4'
I I -0.4742 1.8119 'International Tables Vol C Tables 4.2.6.8 and 6.1.1.4'

loop_
_geom_angle_atom_site_label_1
_geom_angle_atom_site_label_2
_geom_angle_atom_site_label_3
_geom_angle
_geom_angle_site_symmetry_1
_geom_angle_site_symmetry_3
_geom_angle_publ_flag
I1 Cu1 I2 108.330(14) . . yes
I1 Cu1 I2 110.362(14) . 2_556 yes
I2 Cu1 I2 108.447(13) . 2_556 yes
P1 Cu1 I1 109.55(2) . . yes
P1 Cu1 I2 109.79(2) . 2_556 yes
P1 Cu1 I2 110.35(3) . . yes
N1 Cu2 N3 97.44(10) . . yes
N1 Cu2 P2 121.05(7) . . yes
N2 Cu2 N1 93.12(9) . . yes
N2 Cu2 N3 92.90(9) . . yes
N2 Cu2 P2 131.14(7) . . yes
N3 Cu2 P2 113.59(7) . . yes
Cu1 I2 Cu1 71.552(13) . 2_556 yes
C111 P1 Cu1 114.55(10) . . ?
C111 P1 C121 101.35(13) . . ?
C111 P1 C131 104.60(12) . . ?
C121 P1 Cu1 119.12(9) . . ?
C131 P1 Cu1 114.78(9) . . ?
C131 P1 C121 100.25(12) . . ?
C111 N1 Cu2 118.1(2) . . ?
C111 N1 C115 117.3(3) . . ?
C115 N1 Cu2 124.5(2) . . ?
C121 N2 Cu2 118.05(18) . . ?
C125 N2 Cu2 124.1(2) . . ?
C125 N2 C121 117.6(2) . . ?
C131 N3 Cu2 118.40(18) . . ?
C135 N3 Cu2 123.84(19) . . ?
C135 N3 C131 117.7(2) . . ?
N1 C111 P1 120.0(2) . . ?
N1 C111 C112 122.3(3) . . ?
C112 C111 P1 117.7(2) . . ?
C111 C112 H112 120.3 . . ?
C113 C112 C111 119.4(3) . . ?
C113 C112 H112 120.3 . . ?
C112 C113 H113 120.6 . . ?
C114 C113 C112 118.9(3) . . ?
C114 C113 H113 120.6 . . ?
C113 C114 H114 120.7 . . ?
C113 C114 C115 118.7(3) . . ?
C115 C114 H114 120.7 . . ?
N1 C115 C114 123.4(3) . . ?
N1 C115 H115 118.3 . . ?
C114 C115 H115 118.3 . . ?
N2 C121 P1 119.9(2) . . ?
N2 C121 C122 122.1(3) . . ?
C122 C121 P1 118.0(2) . . ?
C121 C122 H122 120.5 . . ?
C123 C122 C121 119.1(3) . . ?
C123 C122 H122 120.5 . . ?
C122 C123 H123 120.2 . . ?
C124 C123 C122 119.5(3) . . ?
C124 C123 H123 120.2 . . ?
C123 C124 H124 120.8 . . ?
C123 C124 C125 118.5(3) . . ?
C125 C124 H124 120.8 . . ?
N2 C125 C124 123.2(3) . . ?
N2 C125 H125 118.4 . . ?
C124 C125 H125 118.4 . . ?
N3 C131 P1 119.3(2) . . ?
N3 C131 C132 121.9(2) . . ?
C132 C131 P1 118.7(2) . . ?
C131 C132 H132 120.4 . . ?
C133 C132 C131 119.2(3) . . ?
C133 C132 H132 120.4 . . ?
C132 C133 H133 120.5 . . ?
C134 C133 C132 118.9(3) . . ?
C134 C133 H133 120.5 . . ?
C133 C134 H134 120.6 . . ?
C133 C134 C135 118.9(3) . . ?
C135 C134 H134 120.6 . . ?
N3 C135 C134 123.3(3) . . ?
N3 C135 H135 118.3 . . ?
C134 C135 H135 118.3 . . ?
C211 P2 Cu2 112.15(10) . . ?
C221 P2 Cu2 119.28(9) . . ?
C221 P2 C211 103.45(13) . . ?
C221 P2 C231 103.67(13) . . ?
C231 P2 Cu2 113.28(10) . . ?
C231 P2 C211 103.33(13) . . ?
C212 C211 P2 124.0(2) . . ?
C212 C211 C216 118.3(3) . . ?
C216 C211 P2 117.7(2) . . ?
C211 C212 H212 119.5 . . ?
C213 C212 C211 121.1(3) . . ?
C213 C212 H212 119.5 . . ?
C212 C213 H213 119.9 . . ?
C214 C213 C212 120.2(3) . . ?
C214 C213 H213 119.9 . . ?
C213 C214 H214 120.4 . . ?
C213 C214 C215 119.3(3) . . ?
C215 C214 H214 120.4 . . ?
C214 C215 H215 119.7 . . ?
C214 C215 C216 120.7(3) . . ?
C216 C215 H215 119.7 . . ?
C211 C216 H216 119.7 . . ?
C215 C216 C211 120.5(3) . . ?
C215 C216 H216 119.7 . . ?
C222 C221 P2 122.6(2) . . ?
C226 C221 P2 118.7(2) . . ?
C226 C221 C222 118.6(3) . . ?
C221 C222 H222 119.6 . . ?
C223 C222 C221 120.7(3) . . ?
C223 C222 H222 119.6 . . ?
C222 C223 H223 120.1 . . ?
C224 C223 C222 119.7(3) . . ?
C224 C223 H223 120.1 . . ?
C223 C224 H224 119.9 . . ?
C225 C224 C223 120.1(3) . . ?
C225 C224 H224 119.9 . . ?
C224 C225 H225 119.9 . . ?
C224 C225 C226 120.2(3) . . ?
C226 C225 H225 119.9 . . ?
C221 C226 H226 119.7 . . ?
C225 C226 C221 120.5(3) . . ?
C225 C226 H226 119.7 . . ?
C232 C231 P2 123.5(2) . . ?
C232 C231 C236 118.0(3) . . ?
C236 C231 P2 118.4(2) . . ?
C231 C232 H232 119.5 . . ?
C233 C232 C231 121.0(3) . . ?
C233 C232 H232 119.5 . . ?
C232 C233 H233 119.9 . . ?
C234 C233 C232 120.2(3) . . ?
C234 C233 H233 119.9 . . ?
C233 C234 H234 120.1 . . ?
C233 C234 C235 119.8(3) . . ?
C235 C234 H234 120.1 . . ?
C234 C235 H235 120.0 . . ?
C236 C235 C234 120.0(3) . . ?
C236 C235 H235 120.0 . . ?
C231 C236 H236 119.6 . . ?
C235 C236 C231 120.9(3) . . ?
C235 C236 H236 119.6 . . ?
H1A C1 H1B 108.0 . . ?
Cl11 C1 H1A 109.4 . . ?
Cl11 C1 H1B 109.4 . . ?
Cl12 C1 H1A 109.4 . . ?
Cl12 C1 H1B 109.4 . . ?
Cl12 C1 Cl11 111.23(18) . . ?
H2A C2 H2B 107.9 . . ?
Cl21 C2 H2A 109.2 . . ?
Cl21 C2 H2B 109.2 . . ?
Cl21 C2 Cl22 112.1(2) . . ?
Cl22 C2 H2A 109.2 . . ?
Cl22 C2 H2B 109.2 . . ?
H3A C3 H3B 107.9 . . ?
Cl31 C3 H3A 109.1 . . ?
Cl31 C3 H3B 109.1 . . ?
Cl32 C3 H3A 109.1 . . ?
Cl32 C3 H3B 109.1 . . ?
Cl32 C3 Cl31 112.29(19) . . ?
H4A C4 H4B 107.8 . . ?
Cl41 C4 H4A 109.1 . . ?
Cl41 C4 H4B 109.1 . . ?
Cl41 C4 Cl42 112.62(19) . . ?
Cl42 C4 H4A 109.1 . . ?
Cl42 C4 H4B 109.1 . . ?

loop_
_geom_bond_atom_site_label_1
_geom_bond_atom_site_label_2
_geom_bond_distance
_geom_bond_site_symmetry_2
_geom_bond_publ_flag
Cu1 I1 2.6344(4) . yes
Cu1 I2 2.6596(4) . yes
Cu1 I2 2.6848(4) 2_556 yes
Cu1 P1 2.2372(8) . yes
Cu2 N1 2.053(3) . yes
Cu2 N2 2.046(2) . yes
Cu2 N3 2.063(2) . yes
Cu2 P2 2.1711(8) . yes
P1 C111 1.841(3) . ?
P1 C121 1.845(3) . ?
P1 C131 1.843(3) . ?
N1 C111 1.348(4) . ?
N1 C115 1.349(4) . ?
N2 C121 1.350(4) . ?
N2 C125 1.348(4) . ?
N3 C131 1.347(3) . ?
N3 C135 1.344(3) . ?
C111 C112 1.388(4) . ?
C112 H112 0.9500 . ?
C112 C113 1.381(4) . ?
C113 H113 0.9500 . ?
C113 C114 1.379(5) . ?
C114 H114 0.9500 . ?
C114 C115 1.380(5) . ?
C115 H115 0.9500 . ?
C121 C122 1.396(4) . ?
C122 H122 0.9500 . ?
C122 C123 1.377(4) . ?
C123 H123 0.9500 . ?
C123 C124 1.375(4) . ?
C124 H124 0.9500 . ?
C124 C125 1.388(4) . ?
C125 H125 0.9500 . ?
C131 C132 1.391(4) . ?
C132 H132 0.9500 . ?
C132 C133 1.385(4) . ?
C133 H133 0.9500 . ?
C133 C134 1.373(4) . ?
C134 H134 0.9500 . ?
C134 C135 1.378(4) . ?
C135 H135 0.9500 . ?
P2 C211 1.832(3) . ?
P2 C221 1.818(3) . ?
P2 C231 1.830(3) . ?
C211 C212 1.390(4) . ?
C211 C216 1.391(4) . ?
C212 H212 0.9500 . ?
C212 C213 1.389(4) . ?
C213 H213 0.9500 . ?
C213 C214 1.377(4) . ?
C214 H214 0.9500 . ?
C214 C215 1.385(5) . ?
C215 H215 0.9500 . ?
C215 C216 1.386(4) . ?
C216 H216 0.9500 . ?
C221 C222 1.391(4) . ?
C221 C226 1.386(4) . ?
C222 H222 0.9500 . ?
C222 C223 1.386(4) . ?
C223 H223 0.9500 . ?
C223 C224 1.381(4) . ?
C224 H224 0.9500 . ?
C224 C225 1.374(5) . ?
C225 H225 0.9500 . ?
C225 C226 1.386(5) . ?
C226 H226 0.9500 . ?
C231 C232 1.384(4) . ?
C231 C236 1.399(4) . ?
C232 H232 0.9500 . ?
C232 C233 1.382(4) . ?
C233 H233 0.9500 . ?
C233 C234 1.369(5) . ?
C234 H234 0.9500 . ?
C234 C235 1.387(5) . ?
C235 H235 0.9500 . ?
C235 C236 1.373(5) . ?
C236 H236 0.9500 . ?
C1 H1A 0.9900 . ?
C1 H1B 0.9900 . ?
C1 Cl11 1.766(3) . ?
C1 Cl12 1.761(3) . ?
C2 H2A 0.9900 . ?
C2 H2B 0.9900 . ?
C2 Cl21 1.738(4) . ?
C2 Cl22 1.771(4) . ?
C3 H3A 0.9900 . ?
C3 H3B 0.9900 . ?
C3 Cl31 1.760(4) . ?
C3 Cl32 1.752(4) . ?
C4 H4A 0.9900 . ?
C4 H4B 0.9900 . ?
C4 Cl41 1.739(4) . ?
C4 Cl42 1.747(4) . ?
